data_7237864
loop_
_publ_author_name
'Sun, Yuanhui'
'Yang, Xiaolong'
'Liu, Boao'
'Dang, Jingshuang'
'Li, Yan'
'Zhou, Guijiang'
'Wu, Zhaoxin'
'Wong, Wai-Yeung'

_publ_section_title
;
 Towards high performance solution-processed orange organic light-emitting
 devices: precisely-adjusting properties of Ir(iii) complexes by
 reasonably engineering the asymmetric configuration with second
 functionalized cyclometalating ligands
;
_journal_issue 29
_journal_name_full 'Journal of Materials Chemistry C'
_journal_page_first 8836
_journal_paper_doi 10.1039/C9TC02406A
_journal_volume 7
_journal_year 2019
_chemical_formula_moiety 'C39 H27 Ir N2 O10 S4, 2(C H Cl3)'
_chemical_formula_sum 'C41 H29 Cl6 Ir N2 O10 S4'
_chemical_formula_weight 1242.80
_space_group_crystal_system monoclinic
_space_group_IT_number 14
_space_group_name_Hall '-P 2ybc'
_space_group_name_H-M_alt 'P 1 21/c 1'
_atom_sites_solution_hydrogens geom
_atom_sites_solution_primary dual
_audit_creation_date 2017-08-22
_audit_creation_method
;
Olex2 1.2
(compiled 2017.08.10 svn.r3458 for OlexSys, GUI svn.r5381)
;
_audit_update_record
;
2018-11-30 deposited with the CCDC.	2019-06-12 downloaded from the CCDC.
;
_cell_angle_alpha 90
_cell_angle_beta 96.210(7)
_cell_angle_gamma 90
_cell_formula_units_Z 4
_cell_length_a 14.218(5)
_cell_length_b 21.349(7)
_cell_length_c 15.308(5)
_cell_measurement_reflns_used 13851
_cell_measurement_temperature 173(2)
_cell_measurement_theta_max 27.4811
_cell_measurement_theta_min 1.3381
_cell_volume 4619(3)
_computing_cell_refinement 'CrystalClear (Rigaku Inc., 2007)'
_computing_data_collection 'CrystalClear (Rigaku Inc., 2007)'
_computing_data_reduction 'CrystalClear (Rigaku Inc., 2007)'
_computing_molecular_graphics 'Olex2 (Dolomanov et al., 2009)'
_computing_publication_material 'CIFTAB (Sheldrick, 2013)'
_computing_structure_refinement 'ShelXL (Sheldrick, 2015)'
_computing_structure_solution 'ShelXT (Sheldrick, 2015)'
_diffrn_ambient_temperature 173.15
_diffrn_measured_fraction_theta_full 0.998
_diffrn_measured_fraction_theta_max 0.997
_diffrn_measurement_device_type 'MM007-HF CCD(Saturn 724+)'
_diffrn_measurement_method '\w scans at fixed \c = 45\%'
_diffrn_radiation_monochromator Confocal
_diffrn_radiation_type MoK\a
_diffrn_radiation_wavelength 0.71073
_diffrn_reflns_av_R_equivalents 0.0599
_diffrn_reflns_av_unetI/netI 0.0592
_diffrn_reflns_Laue_measured_fraction_full 0.998
_diffrn_reflns_Laue_measured_fraction_max 0.997
_diffrn_reflns_limit_h_max 18
_diffrn_reflns_limit_h_min -18
_diffrn_reflns_limit_k_max 27
_diffrn_reflns_limit_k_min -27
_diffrn_reflns_limit_l_max 19
_diffrn_reflns_limit_l_min -19
_diffrn_reflns_number 36190
_diffrn_reflns_point_group_measured_fraction_full 0.998
_diffrn_reflns_point_group_measured_fraction_max 0.997
_diffrn_reflns_theta_full 25.242
_diffrn_reflns_theta_max 27.494
_diffrn_reflns_theta_min 1.441
_diffrn_source 'Rotating Anode'
_exptl_absorpt_coefficient_mu 3.477
_exptl_absorpt_correction_T_max 1.00000
_exptl_absorpt_correction_T_min 0.74932
_exptl_absorpt_correction_type multi-scan
_exptl_absorpt_process_details 'CrystalClear (Rigaku Inc., 2007)'
_exptl_crystal_colour yellow
_exptl_crystal_density_diffrn 1.787
_exptl_crystal_description needle
_exptl_crystal_F_000 2448
_exptl_crystal_size_max 0.458
_exptl_crystal_size_mid 0.079
_exptl_crystal_size_min 0.056
_refine_diff_density_max 1.789
_refine_diff_density_min -1.187
_refine_diff_density_rms 0.147
_refine_ls_extinction_method none
_refine_ls_goodness_of_fit_ref 1.269
_refine_ls_hydrogen_treatment constr
_refine_ls_matrix_type full
_refine_ls_number_parameters 616
_refine_ls_number_reflns 10566
_refine_ls_number_restraints 132
_refine_ls_restrained_S_all 1.277
_refine_ls_R_factor_all 0.1018
_refine_ls_R_factor_gt 0.0868
_refine_ls_shift/su_max 0.001
_refine_ls_shift/su_mean 0.000
_refine_ls_structure_factor_coef Fsqd
_refine_ls_weighting_details 'w=1/[\s^2^(Fo^2^)+(0.0114P)^2^+43.0832P] where P=(Fo^2^+2Fc^2^)/3'
_refine_ls_weighting_scheme calc
_refine_ls_wR_factor_gt 0.1341
_refine_ls_wR_factor_ref 0.1398
_reflns_Friedel_coverage 0.000
_reflns_number_gt 9139
_reflns_number_total 10566
_reflns_threshold_expression 'I > 2\s(I)'
_cod_data_source_file c9tc02406a2.cif
_cod_data_source_block mx6205
_cod_database_code 7237864
_shelx_shelxl_version_number 2016/6
_shelx_space_group_comment
;
The symmetry employed for this shelxl refinement is uniquely defined
by the following loop, which should always be used as a source of
symmetry information in preference to the above space-group names.
They are only intended as comments.
;
_shelx_estimated_absorpt_t_max 0.829
_shelx_estimated_absorpt_t_min 0.299
_olex2_refinement_description
;
1. Fixed Uiso
 At 1.2 times of:
  All C(H) groups
 At 1.5 times of:
  All C(H,H,H) groups
2. Restrained distances
 Cl4A-C41A = Cl5A-C41A = Cl6A-C41A = Cl6-C41 = Cl5-C41 = Cl4-C41
 1.76 with sigma of 0.01
3. Uiso/Uaniso restraints and constraints
Cl5A \\sim Cl5 \\sim C41 \\sim Cl4 \\sim Cl6 \\sim C41A \\sim Cl6A \\sim Cl4A:
within 1.9A with sigma of 0.02 and sigma for terminal atoms of 0.04
Uanis(Cl5) \\sim Ueq, Uanis(C41) \\sim Ueq, Uanis(Cl4) \\sim Ueq, Uanis(Cl6)
\\sim Ueq, Uanis(Cl5A) \\sim Ueq, Uanis(C41A) \\sim Ueq, Uanis(Cl6A) \\sim Ueq,
Uanis(Cl4A) \\sim Ueq: with sigma of 0.01 and sigma for terminal atoms of 0.02
4. Others
 Sof(C41A)=Sof(H41A)=Sof(Cl6A)=Sof(Cl5A)=Sof(Cl4A)=1-FVAR(1)
 Sof(Cl5)=Sof(Cl4)=Sof(Cl6)=Sof(C41)=Sof(H41)=FVAR(1)
5.a Ternary CH refined with riding coordinates:
 C40(H40), C41(H41), C41A(H41A)
5.b Aromatic/amide H refined with riding coordinates:
 C1(H1), C2(H2), C3(H3), C4(H4), C7(H7), C10(H10), C13(H13), C14(H14),
 C15(H15), C16(H16), C18(H18), C19(H19), C20(H20), C21(H21), C24(H24), C27(H27),
  C30(H30), C31(H31), C32(H32), C33(H33), C36(H36)
5.c Idealised Me refined as rotating group:
 C38(H38A,H38B,H38C), C39(H39A,H39B,H39C)
;
_olex2_submission_special_instructions 'No special instructions were received'

loop_
_space_group_symop_operation_xyz
'x, y, z'
'-x, y+1/2, -z+1/2'
'-x, -y, -z'
'x, -y-1/2, z-1/2'

loop_
_atom_site_label
_atom_site_type_symbol
_atom_site_fract_x
_atom_site_fract_y
_atom_site_fract_z
_atom_site_U_iso_or_equiv
_atom_site_adp_type
_atom_site_occupancy
_atom_site_site_symmetry_order
_atom_site_calc_flag
_atom_site_refinement_flags_posn
_atom_site_refinement_flags_adp
_atom_site_refinement_flags_occupancy
_atom_site_disorder_assembly
_atom_site_disorder_group
Ir1 Ir 0.90856(2) 0.50088(2) 0.26041(2) 0.02660(10) Uani 1 1 d . . . . .
S1 S 0.53613(16) 0.66375(10) 0.10471(14) 0.0316(5) Uani 1 1 d . . . . .
S2 S 0.67925(18) 0.72349(11) 0.25928(16) 0.0403(6) Uani 1 1 d . . . . .
S3 S 0.69367(16) 0.45239(11) 0.61319(14) 0.0345(5) Uani 1 1 d . . . . .
S4 S 0.65794(16) 0.35334(11) 0.44997(14) 0.0325(5) Uani 1 1 d . . . . .
O1 O 0.4683(5) 0.6194(3) 0.0649(4) 0.0460(17) Uani 1 1 d . . . . .
O2 O 0.5644(5) 0.7148(3) 0.0524(4) 0.0448(17) Uani 1 1 d . . . . .
O3 O 0.6949(5) 0.7708(3) 0.1965(5) 0.0544(19) Uani 1 1 d . . . . .
O4 O 0.7288(6) 0.7266(4) 0.3465(5) 0.068(2) Uani 1 1 d . . . . .
O5 O 0.6856(5) 0.5142(3) 0.6481(4) 0.0433(17) Uani 1 1 d . . . . .
O6 O 0.7380(4) 0.4050(3) 0.6691(4) 0.0405(16) Uani 1 1 d . . . . .
O7 O 0.7078(5) 0.3075(3) 0.5073(4) 0.0410(15) Uani 1 1 d . . . . .
O8 O 0.6234(4) 0.3348(3) 0.3630(4) 0.0413(16) Uani 1 1 d . . . . .
O9 O 1.0211(4) 0.4366(3) 0.2940(3) 0.0314(13) Uani 1 1 d . . . . .
O10 O 0.9849(4) 0.5347(3) 0.1564(3) 0.0344(14) Uani 1 1 d . . . . .
N1 N 0.8346(5) 0.4407(3) 0.1742(4) 0.0245(14) Uani 1 1 d . . . . .
N2 N 0.9701(5) 0.5627(3) 0.3509(4) 0.0274(15) Uani 1 1 d . . . . .
C1 C 0.8603(6) 0.3818(4) 0.1600(5) 0.034(2) Uani 1 1 d . . . . .
H1 H 0.917345 0.366266 0.190469 0.040 Uiso 1 1 calc R . . . .
C2 C 0.8062(6) 0.3421(4) 0.1021(6) 0.037(2) Uani 1 1 d . . . . .
H2 H 0.826300 0.300593 0.091643 0.044 Uiso 1 1 calc R . . . .
C3 C 0.7235(6) 0.3651(4) 0.0609(6) 0.034(2) Uani 1 1 d . . . . .
H3 H 0.684830 0.339225 0.021409 0.041 Uiso 1 1 calc R . . . .
C4 C 0.6955(6) 0.4256(4) 0.0761(5) 0.0290(18) Uani 1 1 d . . . . .
H4 H 0.637266 0.441114 0.048137 0.035 Uiso 1 1 calc R . . . .
C5 C 0.7529(6) 0.4634(4) 0.1323(5) 0.0241(17) Uani 1 1 d . . . . .
C6 C 0.7326(5) 0.5285(4) 0.1559(4) 0.0232(17) Uani 1 1 d . . . . .
C7 C 0.6519(6) 0.5616(4) 0.1208(5) 0.0280(18) Uani 1 1 d . . . . .
H7 H 0.607882 0.542850 0.077440 0.034 Uiso 1 1 calc R . . . .
C8 C 0.6372(6) 0.6210(4) 0.1498(5) 0.0269(17) Uani 1 1 d . . . . .
C9 C 0.7005(6) 0.6484(4) 0.2157(5) 0.0271(18) Uani 1 1 d . . . . .
C10 C 0.7799(6) 0.6163(4) 0.2509(5) 0.0285(18) Uani 1 1 d . . . . .
H10 H 0.822175 0.635257 0.295474 0.034 Uiso 1 1 calc R . . . .
C11 C 0.7986(5) 0.5555(4) 0.2209(5) 0.0237(16) Uani 1 1 d . . . . .
C12 C 0.4946(6) 0.6946(4) 0.2003(5) 0.0324(19) Uani 1 1 d . . . . .
C13 C 0.3992(7) 0.6918(5) 0.2091(7) 0.045(2) Uani 1 1 d . . . . .
H13 H 0.356528 0.673220 0.164505 0.054 Uiso 1 1 calc R . . . .
C14 C 0.3659(8) 0.7167(5) 0.2850(9) 0.057(3) Uani 1 1 d . . . . .
H14 H 0.300160 0.715747 0.291154 0.069 Uiso 1 1 calc R . . . .
C15 C 0.4271(9) 0.7420(5) 0.3493(8) 0.056(3) Uani 1 1 d . . . . .
H15 H 0.403547 0.759655 0.399612 0.068 Uiso 1 1 calc R . . . .
C16 C 0.5226(8) 0.7425(5) 0.3429(6) 0.049(3) Uani 1 1 d . . . . .
H16 H 0.565213 0.758554 0.389653 0.059 Uiso 1 1 calc R . . . .
C17 C 0.5559(7) 0.7196(4) 0.2682(6) 0.036(2) Uani 1 1 d . . . . .
C18 C 1.0398(6) 0.6027(4) 0.3360(6) 0.036(2) Uani 1 1 d . . . . .
H18 H 1.063482 0.602349 0.280258 0.043 Uiso 1 1 calc R . . . .
C19 C 1.0776(7) 0.6442(5) 0.3990(6) 0.040(2) Uani 1 1 d . . . . .
H19 H 1.125941 0.672537 0.386669 0.048 Uiso 1 1 calc R . . . .
C20 C 1.0446(6) 0.6440(4) 0.4801(6) 0.038(2) Uani 1 1 d . . . . .
H20 H 1.069779 0.672324 0.524533 0.046 Uiso 1 1 calc R . . . .
C21 C 0.9743(6) 0.6022(5) 0.4962(6) 0.038(2) Uani 1 1 d . . . . .
H21 H 0.951111 0.601551 0.552152 0.046 Uiso 1 1 calc R . . . .
C22 C 0.9373(6) 0.5611(4) 0.4307(5) 0.0259(17) Uani 1 1 d . . . . .
C23 C 0.8638(5) 0.5145(4) 0.4391(5) 0.0248(17) Uani 1 1 d . . . . .
C24 C 0.8178(6) 0.5065(4) 0.5138(5) 0.0309(19) Uani 1 1 d . . . . .
H24 H 0.831541 0.533692 0.562674 0.037 Uiso 1 1 calc R . . . .
C25 C 0.7523(6) 0.4592(4) 0.5172(5) 0.0285(18) Uani 1 1 d . . . . .
C26 C 0.7321(6) 0.4194(4) 0.4445(5) 0.0268(17) Uani 1 1 d . . . . .
C27 C 0.7747(6) 0.4285(4) 0.3682(5) 0.0268(18) Uani 1 1 d . . . . .
H27 H 0.758508 0.402041 0.318959 0.032 Uiso 1 1 calc R . . . .
C28 C 0.8414(5) 0.4764(4) 0.3627(5) 0.0260(17) Uani 1 1 d . . . . .
C29 C 0.5782(6) 0.4264(4) 0.5714(6) 0.033(2) Uani 1 1 d . . . . .
C30 C 0.5020(7) 0.4488(5) 0.6125(6) 0.043(2) Uani 1 1 d . . . . .
H30 H 0.511777 0.478760 0.658488 0.052 Uiso 1 1 calc R . . . .
C31 C 0.4120(7) 0.4267(5) 0.5853(7) 0.048(3) Uani 1 1 d . . . . .
H31 H 0.360238 0.440204 0.615036 0.058 Uiso 1 1 calc R . . . .
C32 C 0.3960(7) 0.3853(5) 0.5155(7) 0.046(2) Uani 1 1 d . . . . .
H32 H 0.333697 0.371138 0.497199 0.055 Uiso 1 1 calc R . . . .
C33 C 0.4706(6) 0.3649(4) 0.4729(6) 0.038(2) Uani 1 1 d . . . . .
H33 H 0.459847 0.337796 0.423617 0.045 Uiso 1 1 calc R . . . .
C34 C 0.5620(6) 0.3843(4) 0.5027(5) 0.0310(19) Uani 1 1 d . . . . .
C35 C 1.0582(6) 0.5088(5) 0.1328(5) 0.040(2) Uani 1 1 d . . . . .
C36 C 1.1044(6) 0.4568(5) 0.1706(6) 0.044(2) Uani 1 1 d . . . . .
H36 H 1.153738 0.440572 0.140060 0.053 Uiso 1 1 calc R . . . .
C37 C 1.0888(6) 0.4251(5) 0.2467(6) 0.036(2) Uani 1 1 d . . . . .
C38 C 1.0995(8) 0.5403(6) 0.0562(7) 0.066(4) Uani 1 1 d . . . . .
H38A H 1.049630 0.563701 0.020997 0.099 Uiso 1 1 calc GR . . . .
H38B H 1.125299 0.508316 0.019569 0.099 Uiso 1 1 calc GR . . . .
H38C H 1.150001 0.569075 0.078876 0.099 Uiso 1 1 calc GR . . . .
C39 C 1.1512(7) 0.3719(5) 0.2776(7) 0.052(3) Uani 1 1 d . . . . .
H39A H 1.203300 0.387350 0.319124 0.078 Uiso 1 1 calc GR . . . .
H39B H 1.176796 0.352521 0.227180 0.078 Uiso 1 1 calc GR . . . .
H39C H 1.114536 0.340882 0.306722 0.078 Uiso 1 1 calc GR . . . .
Cl1 Cl 0.3299(2) 0.38223(14) 0.09406(17) 0.0556(7) Uani 1 1 d . . . . .
Cl2 Cl 0.4005(2) 0.50606(14) 0.13884(19) 0.0665(8) Uani 1 1 d . . . . .
Cl3 Cl 0.4828(2) 0.39937(14) 0.2330(2) 0.0650(8) Uani 1 1 d . . . . .
C40 C 0.3794(7) 0.4313(5) 0.1790(6) 0.044(2) Uani 1 1 d . . . . .
H40 H 0.332408 0.435516 0.222768 0.053 Uiso 1 1 calc R . . . .
Cl5 Cl 0.9576(5) 0.6909(4) -0.0457(6) 0.110(3) Uani 0.605(8) 1 d D U P A 1
Cl4 Cl 0.8245(8) 0.7235(5) 0.0675(7) 0.162(4) Uani 0.605(8) 1 d D U P A 1
Cl6 Cl 1.0211(10) 0.7139(5) 0.1332(7) 0.166(5) Uani 0.605(8) 1 d D U P A 1
C41 C 0.9284(9) 0.6794(10) 0.0626(8) 0.188(9) Uani 0.605(8) 1 d D U P A 1
H41 H 0.919200 0.634183 0.076218 0.225 Uiso 0.605(8) 1 calc R . P A 1
C41A C 0.9957(12) 0.6775(15) 0.1196(18) 0.189(9) Uani 0.395(8) 1 d D U P A 2
H41A H 0.991686 0.633088 0.139532 0.227 Uiso 0.395(8) 1 calc R . P A 2
Cl6A Cl 0.9537(12) 0.7297(7) 0.1958(13) 0.169(6) Uani 0.395(8) 1 d D U P A 2
Cl5A Cl 0.9260(19) 0.6898(13) 0.0186(19) 0.241(8) Uani 0.395(8) 1 d D U P A 2
Cl4A Cl 1.1144(11) 0.7017(7) 0.1200(9) 0.127(5) Uani 0.395(8) 1 d D U P A 2

loop_
_atom_site_aniso_label
_atom_site_aniso_U_11
_atom_site_aniso_U_22
_atom_site_aniso_U_33
_atom_site_aniso_U_23
_atom_site_aniso_U_13
_atom_site_aniso_U_12
Ir1 0.02282(15) 0.03639(19) 0.02073(14) -0.00202(14) 0.00294(10) 0.00110(16)
S1 0.0368(12) 0.0300(11) 0.0264(10) 0.0011(9) -0.0038(9) 0.0066(10)
S2 0.0431(13) 0.0310(12) 0.0456(13) -0.0133(10) -0.0015(11) 0.0014(11)
S3 0.0372(12) 0.0423(13) 0.0257(10) -0.0014(9) 0.0113(9) -0.0042(11)
S4 0.0345(12) 0.0339(12) 0.0304(11) -0.0010(9) 0.0091(9) -0.0034(10)
O1 0.044(4) 0.043(4) 0.046(4) -0.011(3) -0.018(3) 0.008(3)
O2 0.072(5) 0.034(4) 0.028(3) 0.009(3) 0.005(3) 0.013(3)
O3 0.055(5) 0.030(4) 0.080(5) 0.002(4) 0.014(4) -0.010(3)
O4 0.075(6) 0.063(5) 0.057(5) -0.035(4) -0.028(4) 0.023(4)
O5 0.059(4) 0.040(4) 0.035(3) -0.010(3) 0.024(3) -0.006(3)
O6 0.040(4) 0.051(4) 0.031(3) 0.007(3) 0.009(3) -0.001(3)
O7 0.044(4) 0.037(4) 0.044(4) 0.006(3) 0.013(3) 0.001(3)
O8 0.045(4) 0.047(4) 0.033(3) -0.009(3) 0.009(3) -0.011(3)
O9 0.025(3) 0.044(4) 0.025(3) 0.000(3) 0.003(2) 0.004(3)
O10 0.035(3) 0.049(4) 0.022(3) 0.008(3) 0.012(2) 0.001(3)
N1 0.027(4) 0.028(4) 0.019(3) -0.004(3) 0.001(3) 0.001(3)
N2 0.023(3) 0.038(4) 0.020(3) 0.002(3) -0.003(3) 0.001(3)
C1 0.035(5) 0.038(5) 0.028(4) 0.007(4) 0.008(4) 0.005(4)
C2 0.037(5) 0.035(5) 0.038(5) -0.011(4) 0.003(4) 0.012(4)
C3 0.036(5) 0.032(5) 0.035(5) -0.005(4) 0.003(4) -0.006(4)
C4 0.031(4) 0.031(5) 0.024(4) 0.002(3) -0.003(3) 0.005(4)
C5 0.029(4) 0.023(4) 0.022(4) -0.003(3) 0.007(3) -0.006(3)
C6 0.027(4) 0.031(4) 0.011(3) 0.004(3) 0.000(3) -0.003(4)
C7 0.034(5) 0.030(4) 0.019(4) -0.001(3) 0.000(3) -0.006(4)
C8 0.027(4) 0.028(4) 0.025(4) 0.000(3) -0.002(3) -0.003(4)
C9 0.029(4) 0.024(4) 0.030(4) -0.004(3) 0.010(3) -0.009(4)
C10 0.028(4) 0.031(5) 0.026(4) -0.006(3) 0.001(3) -0.005(4)
C11 0.022(4) 0.021(4) 0.029(4) 0.006(3) 0.006(3) 0.002(3)
C12 0.039(5) 0.033(5) 0.026(4) 0.005(4) 0.005(4) 0.006(4)
C13 0.042(6) 0.032(5) 0.061(7) 0.006(5) 0.006(5) 0.002(5)
C14 0.045(6) 0.038(6) 0.094(9) 0.011(6) 0.033(6) 0.007(5)
C15 0.076(8) 0.037(6) 0.062(7) 0.006(5) 0.039(7) 0.016(6)
C16 0.080(8) 0.035(5) 0.032(5) -0.005(4) 0.009(5) 0.013(5)
C17 0.050(6) 0.026(5) 0.032(5) 0.006(4) 0.005(4) 0.006(4)
C18 0.025(4) 0.050(6) 0.032(5) -0.002(4) 0.006(4) -0.002(4)
C19 0.036(5) 0.046(6) 0.038(5) 0.004(4) -0.002(4) -0.014(5)
C20 0.036(5) 0.042(6) 0.036(5) -0.007(4) -0.004(4) -0.003(4)
C21 0.035(5) 0.052(6) 0.026(4) 0.003(4) -0.002(4) -0.004(4)
C22 0.028(4) 0.029(4) 0.019(4) -0.001(3) -0.001(3) 0.008(4)
C23 0.023(4) 0.033(5) 0.018(3) -0.004(3) 0.002(3) 0.001(3)
C24 0.031(4) 0.037(5) 0.024(4) -0.002(4) -0.002(3) 0.001(4)
C25 0.031(4) 0.039(5) 0.017(4) 0.003(3) 0.007(3) 0.008(4)
C26 0.031(4) 0.027(4) 0.022(4) -0.001(3) 0.004(3) 0.001(4)
C27 0.027(4) 0.030(4) 0.024(4) -0.001(3) 0.003(3) 0.007(4)
C28 0.020(4) 0.030(4) 0.027(4) -0.003(3) 0.002(3) 0.004(3)
C29 0.032(5) 0.037(5) 0.031(4) 0.004(4) 0.008(4) 0.008(4)
C30 0.046(6) 0.046(6) 0.041(5) 0.005(4) 0.020(4) 0.004(5)
C31 0.034(5) 0.059(7) 0.056(6) 0.020(5) 0.023(5) 0.012(5)
C32 0.038(5) 0.056(7) 0.046(6) 0.013(5) 0.011(5) 0.001(5)
C33 0.032(5) 0.041(5) 0.043(5) 0.010(4) 0.016(4) 0.001(4)
C34 0.025(4) 0.038(5) 0.032(4) 0.007(4) 0.009(3) 0.002(4)
C35 0.035(5) 0.058(7) 0.028(4) 0.008(4) 0.011(4) -0.004(5)
C36 0.030(5) 0.066(7) 0.039(5) 0.001(5) 0.012(4) 0.017(5)
C37 0.024(4) 0.051(6) 0.031(4) -0.015(4) -0.001(3) 0.011(4)
C38 0.048(6) 0.102(10) 0.054(7) 0.009(7) 0.034(5) -0.006(7)
C39 0.048(6) 0.059(7) 0.053(6) -0.003(5) 0.020(5) 0.021(6)
Cl1 0.0659(18) 0.0611(17) 0.0416(14) -0.0083(12) 0.0141(12) 0.0064(15)
Cl2 0.096(2) 0.0486(16) 0.0550(16) 0.0096(14) 0.0072(15) 0.0054(17)
Cl3 0.076(2) 0.0565(18) 0.0597(18) -0.0024(14) -0.0066(15) 0.0139(16)
C40 0.055(6) 0.048(6) 0.031(5) 0.003(4) 0.012(4) 0.010(5)
Cl5 0.078(4) 0.131(6) 0.128(6) -0.063(5) 0.043(4) 0.004(4)
Cl4 0.165(8) 0.159(8) 0.180(9) -0.011(7) 0.105(7) 0.036(6)
Cl6 0.231(11) 0.125(7) 0.133(7) 0.043(6) -0.021(8) -0.007(8)
C41 0.190(11) 0.191(11) 0.182(12) -0.001(8) 0.019(8) 0.011(8)
C41A 0.193(12) 0.186(12) 0.188(12) 0.002(9) 0.021(8) 0.003(9)
Cl6A 0.181(12) 0.114(9) 0.234(13) 0.016(9) 0.123(10) 0.010(9)
Cl5A 0.239(14) 0.241(13) 0.235(14) -0.012(12) -0.005(12) 0.027(12)
Cl4A 0.123(9) 0.132(9) 0.133(9) -0.001(8) 0.045(8) 0.005(8)

loop_
_atom_type_symbol
_atom_type_description
_atom_type_scat_dispersion_real
_atom_type_scat_dispersion_imag
_atom_type_scat_source
C C 0.0033 0.0016 'International Tables Vol C Tables 4.2.6.8 and 6.1.1.4'
H H 0.0000 0.0000 'International Tables Vol C Tables 4.2.6.8 and 6.1.1.4'
Cl Cl 0.1484 0.1585 'International Tables Vol C Tables 4.2.6.8 and 6.1.1.4'
Ir Ir -1.4442 7.9887 'International Tables Vol C Tables 4.2.6.8 and 6.1.1.4'
N N 0.0061 0.0033 'International Tables Vol C Tables 4.2.6.8 and 6.1.1.4'
O O 0.0106 0.0060 'International Tables Vol C Tables 4.2.6.8 and 6.1.1.4'
S S 0.1246 0.1234 'International Tables Vol C Tables 4.2.6.8 and 6.1.1.4'

loop_
_geom_angle_atom_site_label_1
_geom_angle_atom_site_label_2
_geom_angle_atom_site_label_3
_geom_angle
O9 Ir1 O10 88.2(2)
N1 Ir1 O9 94.1(2)
N1 Ir1 O10 89.9(2)
N2 Ir1 O9 89.8(2)
N2 Ir1 O10 94.1(2)
N2 Ir1 N1 174.5(3)
C11 Ir1 O9 174.9(3)
C11 Ir1 O10 91.2(3)
C11 Ir1 N1 80.8(3)
C11 Ir1 N2 95.3(3)
C28 Ir1 O9 93.0(3)
C28 Ir1 O10 174.9(3)
C28 Ir1 N1 94.9(3)
C28 Ir1 N2 81.0(3)
C28 Ir1 C11 88.0(3)
O1 S1 C8 107.6(4)
O1 S1 C12 109.1(4)
O2 S1 O1 118.6(4)
O2 S1 C8 110.0(4)
O2 S1 C12 108.5(4)
C12 S1 C8 101.5(4)
O3 S2 O4 119.6(5)
O3 S2 C9 109.9(4)
O3 S2 C17 108.2(4)
O4 S2 C9 107.7(4)
O4 S2 C17 108.6(5)
C17 S2 C9 101.3(4)
O5 S3 C25 107.3(4)
O5 S3 C29 108.2(4)
O6 S3 O5 118.5(4)
O6 S3 C25 109.8(4)
O6 S3 C29 108.9(4)
C25 S3 C29 103.0(4)
O7 S4 C26 108.2(4)
O7 S4 C34 108.9(4)
O8 S4 O7 118.4(4)
O8 S4 C26 108.9(4)
O8 S4 C34 108.8(4)
C26 S4 C34 102.4(4)
C37 O9 Ir1 125.0(6)
C35 O10 Ir1 124.3(6)
C1 N1 Ir1 124.4(6)
C1 N1 C5 119.7(7)
C5 N1 Ir1 115.8(5)
C18 N2 Ir1 124.3(6)
C18 N2 C22 120.2(7)
C22 N2 Ir1 115.5(5)
N1 C1 H1 118.9
N1 C1 C2 122.3(8)
C2 C1 H1 118.9
C1 C2 H2 121.2
C3 C2 C1 117.6(8)
C3 C2 H2 121.2
C2 C3 H3 119.7
C2 C3 C4 120.7(8)
C4 C3 H3 119.7
C3 C4 H4 120.3
C3 C4 C5 119.4(8)
C5 C4 H4 120.3
N1 C5 C4 120.4(7)
N1 C5 C6 113.7(7)
C4 C5 C6 125.9(8)
C7 C6 C5 123.7(7)
C7 C6 C11 121.1(7)
C11 C6 C5 115.1(7)
C6 C7 H7 120.3
C8 C7 C6 119.3(7)
C8 C7 H7 120.3
C7 C8 S1 119.7(6)
C7 C8 C9 120.7(8)
C9 C8 S1 119.6(6)
C8 C9 S2 121.6(7)
C10 C9 S2 117.8(6)
C10 C9 C8 120.6(8)
C9 C10 H10 119.8
C9 C10 C11 120.3(7)
C11 C10 H10 119.8
C6 C11 Ir1 114.5(6)
C10 C11 Ir1 127.6(6)
C10 C11 C6 117.9(7)
C13 C12 S1 119.1(7)
C13 C12 C17 119.2(9)
C17 C12 S1 121.6(7)
C12 C13 H13 120.4
C12 C13 C14 119.2(10)
C14 C13 H13 120.4
C13 C14 H14 119.8
C15 C14 C13 120.3(10)
C15 C14 H14 119.8
C14 C15 H15 119.5
C14 C15 C16 120.9(10)
C16 C15 H15 119.5
C15 C16 H16 120.3
C15 C16 C17 119.3(10)
C17 C16 H16 120.3
C12 C17 S2 120.4(7)
C16 C17 S2 118.7(8)
C16 C17 C12 120.9(9)
N2 C18 H18 119.1
N2 C18 C19 121.8(8)
C19 C18 H18 119.1
C18 C19 H19 120.4
C20 C19 C18 119.2(9)
C20 C19 H19 120.4
C19 C20 H20 120.4
C19 C20 C21 119.2(9)
C21 C20 H20 120.4
C20 C21 H21 119.9
C20 C21 C22 120.2(8)
C22 C21 H21 119.9
N2 C22 C21 119.5(8)
N2 C22 C23 114.8(7)
C21 C22 C23 125.8(7)
C24 C23 C22 124.2(7)
C24 C23 C28 121.4(7)
C28 C23 C22 114.4(7)
C23 C24 H24 120.0
C25 C24 C23 120.1(8)
C25 C24 H24 120.0
C24 C25 S3 118.1(6)
C24 C25 C26 119.6(7)
C26 C25 S3 122.2(7)
C25 C26 S4 121.1(6)
C27 C26 S4 118.0(6)
C27 C26 C25 120.8(8)
C26 C27 H27 119.6
C26 C27 C28 120.8(8)
C28 C27 H27 119.6
C23 C28 Ir1 114.2(6)
C27 C28 Ir1 128.6(6)
C27 C28 C23 117.2(7)
C30 C29 S3 117.5(7)
C34 C29 S3 123.0(6)
C34 C29 C30 119.5(9)
C29 C30 H30 120.5
C31 C30 C29 119.1(10)
C31 C30 H30 120.5
C30 C31 H31 119.4
C30 C31 C32 121.1(9)
C32 C31 H31 119.4
C31 C32 H32 120.1
C33 C32 C31 119.9(10)
C33 C32 H32 120.1
C32 C33 H33 120.3
C32 C33 C34 119.4(10)
C34 C33 H33 120.3
C29 C34 S4 120.8(7)
C29 C34 C33 121.0(8)
C33 C34 S4 118.3(7)
O10 C35 C36 126.7(8)
O10 C35 C38 115.1(9)
C36 C35 C38 118.1(9)
C35 C36 H36 115.4
C35 C36 C37 129.1(8)
C37 C36 H36 115.4
O9 C37 C36 125.2(8)
O9 C37 C39 115.0(8)
C36 C37 C39 119.7(8)
C35 C38 H38A 109.5
C35 C38 H38B 109.5
C35 C38 H38C 109.5
H38A C38 H38B 109.5
H38A C38 H38C 109.5
H38B C38 H38C 109.5
C37 C39 H39A 109.5
C37 C39 H39B 109.5
C37 C39 H39C 109.5
H39A C39 H39B 109.5
H39A C39 H39C 109.5
H39B C39 H39C 109.5
Cl1 C40 H40 107.8
Cl2 C40 Cl1 110.8(5)
Cl2 C40 H40 107.8
Cl3 C40 Cl1 111.5(6)
Cl3 C40 Cl2 110.8(6)
Cl3 C40 H40 107.8
Cl5 C41 Cl6 106.2(10)
Cl5 C41 H41 112.3
Cl4 C41 Cl5 104.5(8)
Cl4 C41 Cl6 109.0(12)
Cl4 C41 H41 112.3
Cl6 C41 H41 112.3
Cl6A C41A H41A 111.3
Cl6A C41A Cl5A 106.7(19)
Cl6A C41A Cl4A 101.9(12)
Cl5A C41A H41A 111.3
Cl5A C41A Cl4A 114.0(19)
Cl4A C41A H41A 111.3

loop_
_geom_bond_atom_site_label_1
_geom_bond_atom_site_label_2
_geom_bond_distance
Ir1 O9 2.128(6)
Ir1 O10 2.146(5)
Ir1 N1 2.048(6)
Ir1 N2 2.042(7)
Ir1 C11 1.991(8)
Ir1 C28 1.990(8)
S1 O1 1.439(7)
S1 O2 1.435(6)
S1 C8 1.777(8)
S1 C12 1.764(9)
S2 O3 1.427(7)
S2 O4 1.442(7)
S2 C9 1.776(8)
S2 C17 1.775(10)
S3 O5 1.434(6)
S3 O6 1.426(7)
S3 C25 1.772(8)
S3 C29 1.785(9)
S4 O7 1.448(7)
S4 O8 1.424(6)
S4 C26 1.767(9)
S4 C34 1.785(8)
O9 C37 1.289(10)
O10 C35 1.266(10)
N1 C1 1.335(11)
N1 C5 1.355(10)
N2 C18 1.346(11)
N2 C22 1.354(10)
C1 H1 0.9500
C1 C2 1.395(12)
C2 H2 0.9500
C2 C3 1.364(12)
C3 H3 0.9500
C3 C4 1.378(12)
C4 H4 0.9500
C4 C5 1.380(11)
C5 C6 1.473(11)
C6 C7 1.403(11)
C6 C11 1.415(11)
C7 H7 0.9500
C7 C8 1.368(11)
C8 C9 1.404(11)
C9 C10 1.378(12)
C10 H10 0.9500
C10 C11 1.412(11)
C12 C13 1.378(13)
C12 C17 1.389(12)
C13 H13 0.9500
C13 C14 1.405(15)
C14 H14 0.9500
C14 C15 1.354(16)
C15 H15 0.9500
C15 C16 1.371(15)
C16 H16 0.9500
C16 C17 1.375(12)
C18 H18 0.9500
C18 C19 1.375(12)
C19 H19 0.9500
C19 C20 1.374(13)
C20 H20 0.9500
C20 C21 1.382(13)
C21 H21 0.9500
C21 C22 1.394(12)
C22 C23 1.458(11)
C23 C24 1.387(10)
C23 C28 1.432(10)
C24 H24 0.9500
C24 C25 1.380(12)
C25 C26 1.405(11)
C26 C27 1.387(10)
C27 H27 0.9500
C27 C28 1.403(11)
C29 C30 1.394(12)
C29 C34 1.384(12)
C30 H30 0.9500
C30 C31 1.386(14)
C31 H31 0.9500
C31 C32 1.386(15)
C32 H32 0.9500
C32 C33 1.374(13)
C33 H33 0.9500
C33 C34 1.393(12)
C35 C36 1.384(13)
C35 C38 1.522(12)
C36 H36 0.9500
C36 C37 1.386(13)
C37 C39 1.486(13)
C38 H38A 0.9800
C38 H38B 0.9800
C38 H38C 0.9800
C39 H39A 0.9800
C39 H39B 0.9800
C39 H39C 0.9800
Cl1 C40 1.756(10)
Cl2 C40 1.747(10)
Cl3 C40 1.746(10)
C40 H40 1.0000
Cl5 C41 1.770(10)
Cl4 C41 1.759(10)
Cl6 C41 1.772(10)
C41 H41 1.0000
C41A H41A 1.0000
C41A Cl6A 1.763(10)
C41A Cl5A 1.764(10)
C41A Cl4A 1.764(10)
